data_7154236
loop_
_publ_author_name
'Priya, Gowri'
'Kotmale, Amol S.'
'Chakravarty, Debamitra'
'Puranik, Vedavati G.'
'Rajamohanan, Pattuparambil R.'
'Sanjayan, Gangadhar J.'

_publ_section_title
;
 Conformational modulation of peptides using \b-amino benzenesulfonic acid
 ((S)Ant).
;
_journal_issue 7
_journal_name_full 'Organic &amp; biomolecular chemistry'
_journal_page_first 2087
_journal_page_last 2091
_journal_paper_doi 10.1039/c4ob02421d
_journal_volume 13
_journal_year 2015
_chemical_formula_moiety 'C18 H27 N3 O7 S'
_chemical_formula_sum 'C18 H27 N3 O7 S'
_chemical_formula_weight 429.49
_chemical_melting_point 384.6(15)
_chemical_name_common foldamers
_chemical_name_systematic
; 
 ? 
;
_space_group_IT_number 2
_symmetry_cell_setting triclinic
_symmetry_space_group_name_Hall '-P 1'
_symmetry_space_group_name_H-M 'P -1'
_atom_sites_solution_hydrogens geom
_atom_sites_solution_primary direct
_atom_sites_solution_secondary difmap
_audit_creation_method SHELXL-97
_cell_angle_alpha 100.996(2)
_cell_angle_beta 90.025(2)
_cell_angle_gamma 90.667(1)
_cell_formula_units_Z 4
_cell_length_a 10.0269(3)
_cell_length_b 11.0127(3)
_cell_length_c 19.1212(5)
_cell_measurement_reflns_used 9904
_cell_measurement_temperature 296(2)
_cell_measurement_theta_max 28.12
_cell_measurement_theta_min 2.30
_cell_volume 2072.51(10)
_computing_cell_refinement 'Bruker SAINT'
_computing_data_collection 'Bruker APEX2'
_computing_data_reduction 'Bruker SAINT'
_computing_molecular_graphics 'Bruker SHELXTL PyMOL and PLATON'
_computing_publication_material 'Bruker SHELXTL'
_computing_structure_refinement 'SHELXL-97 (Sheldrick, 2008)'
_computing_structure_solution 'SHELXS-97 (Sheldrick, 2008)'
_diffrn_ambient_temperature 296(2)
_diffrn_measured_fraction_theta_full 0.999
_diffrn_measured_fraction_theta_max 0.999
_diffrn_measurement_device_type 'Bruker APEX-II CCD'
_diffrn_measurement_method '\f and \w scans'
_diffrn_radiation_monochromator graphite
_diffrn_radiation_source 'fine-focus sealed tube'
_diffrn_radiation_type MoK\a
_diffrn_radiation_wavelength 0.71073
_diffrn_reflns_av_R_equivalents 0.0366
_diffrn_reflns_av_sigmaI/netI 0.0340
_diffrn_reflns_limit_h_max 11
_diffrn_reflns_limit_h_min -11
_diffrn_reflns_limit_k_max 13
_diffrn_reflns_limit_k_min -13
_diffrn_reflns_limit_l_max 22
_diffrn_reflns_limit_l_min -22
_diffrn_reflns_number 30705
_diffrn_reflns_theta_full 25.00
_diffrn_reflns_theta_max 25.00
_diffrn_reflns_theta_min 1.99
_exptl_absorpt_coefficient_mu 0.201
_exptl_absorpt_correction_T_max 0.9861
_exptl_absorpt_correction_T_min 0.9403
_exptl_absorpt_correction_type multi-scan
_exptl_absorpt_process_details 'Bruker SADABS'
_exptl_crystal_colour colourless
_exptl_crystal_density_diffrn 1.376
_exptl_crystal_density_method 'not measured'
_exptl_crystal_description needle
_exptl_crystal_F_000 912
_exptl_crystal_size_max 0.31
_exptl_crystal_size_mid 0.12
_exptl_crystal_size_min 0.07
_refine_diff_density_max 0.576
_refine_diff_density_min -0.519
_refine_diff_density_rms 0.048
_refine_ls_extinction_method none
_refine_ls_goodness_of_fit_ref 1.015
_refine_ls_hydrogen_treatment riding
_refine_ls_matrix_type full
_refine_ls_number_parameters 535
_refine_ls_number_reflns 7277
_refine_ls_number_restraints 0
_refine_ls_restrained_S_all 1.015
_refine_ls_R_factor_all 0.0487
_refine_ls_R_factor_gt 0.0360
_refine_ls_shift/su_max 0.001
_refine_ls_shift/su_mean 0.000
_refine_ls_structure_factor_coef Fsqd
_refine_ls_weighting_details 'calc w=1/[\s^2^(Fo^2^)+(0.0381P)^2^+1.3160P] where P=(Fo^2^+2Fc^2^)/3'
_refine_ls_weighting_scheme calc
_refine_ls_wR_factor_gt 0.0829
_refine_ls_wR_factor_ref 0.0893
_reflns_number_gt 5958
_reflns_number_total 7277
_reflns_threshold_expression >2sigma(I)
_cod_data_source_file c4ob02421d3.cif
_cod_data_source_block C18H27N3O7SCompound1
_cod_depositor_comments
;
The following automatic conversions were performed:

'_chemical_melting_point' value '110-113 degree centigrade' was
changed to '384.6(15)' - it was converted from degrees Celsius(C) to
Kelvins(K), the average value was taken and precision was
estimated.

'_symmetry_cell_setting' value 'Triclinic' changed to
'triclinic' according to
/usr/data/users/saulius/crontab/automatic-downloads/rss-feeds/RSC/lib/dictionaries/cif_core.dic
dictionary named 'cif_core.dic' version 2.4.2 from 2011-04-26.

Automatic conversion script
Id: cif_fix_values 2935 2014-11-11 08:27:57Z andrius 

 Adding full bibliography for 7154236.cif.
;
_cod_original_cell_volume 2072.5(1)
_cod_original_sg_symbol_H-M P-1
_cod_database_code 7154236

loop_
_symmetry_equiv_pos_as_xyz
'x, y, z'
'-x, -y, -z'

loop_
_atom_site_label
_atom_site_type_symbol
_atom_site_fract_x
_atom_site_fract_y
_atom_site_fract_z
_atom_site_U_iso_or_equiv
_atom_site_adp_type
_atom_site_occupancy
_atom_site_symmetry_multiplicity
_atom_site_calc_flag
_atom_site_refinement_flags
S S 0.05860(5) 0.24554(4) 0.34801(2) 0.01646(12) Uani 1 1 d .
O1 O 0.17917(12) 0.20077(12) 0.10301(7) 0.0184(3) Uani 1 1 d .
O2 O 0.21108(13) 0.05189(12) 0.16997(7) 0.0206(3) Uani 1 1 d .
O3 O -0.05592(13) -0.17801(12) 0.20765(7) 0.0200(3) Uani 1 1 d .
O4 O 0.00391(13) 0.27996(12) 0.28532(7) 0.0197(3) Uani 1 1 d .
O5 O 0.08069(13) 0.33854(12) 0.41046(7) 0.0230(3) Uani 1 1 d .
O6 O 0.23440(15) -0.06148(13) 0.34213(8) 0.0294(3) Uani 1 1 d .
O7 O 0.40665(14) -0.00176(13) 0.41697(8) 0.0265(3) Uani 1 1 d .
N1 N 0.01037(15) 0.07854(14) 0.11995(8) 0.0168(3) Uani 1 1 d .
H1 H -0.0400 0.1351 0.1094 0.020 Uiso 1 1 calc R
N2 N -0.07220(15) 0.02954(14) 0.24939(8) 0.0168(3) Uani 1 1 d .
H2 H -0.0695 0.1003 0.2367 0.020 Uiso 1 1 calc R
N3 N 0.20051(15) 0.18413(15) 0.32427(9) 0.0202(4) Uani 1 1 d .
H3 H 0.2219 0.1687 0.2799 0.024 Uiso 1 1 calc R
C1 C 0.14101(19) 0.10619(17) 0.13428(10) 0.0164(4) Uani 1 1 d .
C2 C -0.04922(18) -0.04360(17) 0.12159(10) 0.0168(4) Uani 1 1 d .
C3 C -0.05631(18) -0.07127(17) 0.19734(10) 0.0161(4) Uani 1 1 d .
C4 C -0.09277(18) 0.03011(17) 0.32237(10) 0.0164(4) Uani 1 1 d .
C5 C -0.16544(19) -0.06289(17) 0.34556(10) 0.0195(4) Uani 1 1 d .
H5 H -0.1989 -0.1297 0.3128 0.023 Uiso 1 1 calc R
C6 C -0.18782(19) -0.05572(18) 0.41770(11) 0.0214(4) Uani 1 1 d .
H6 H -0.2359 -0.1185 0.4329 0.026 Uiso 1 1 calc R
C7 C -0.1401(2) 0.04281(18) 0.46741(11) 0.0219(4) Uani 1 1 d .
H7 H -0.1567 0.0465 0.5156 0.026 Uiso 1 1 calc R
C8 C -0.06763(19) 0.13607(18) 0.44513(10) 0.0191(4) Uani 1 1 d .
H8 H -0.0354 0.2030 0.4783 0.023 Uiso 1 1 calc R
C9 C -0.04329(18) 0.12915(17) 0.37316(10) 0.0161(4) Uani 1 1 d .
C10 C 0.2924(2) 0.15471(19) 0.37693(12) 0.0249(5) Uani 1 1 d .
H10C H 0.2629 0.1948 0.4239 0.030 Uiso 1 1 calc R
H10D H 0.3798 0.1883 0.3690 0.030 Uiso 1 1 calc R
C11 C 0.30454(19) 0.01812(19) 0.37541(10) 0.0208(4) Uani 1 1 d .
C12 C 0.4334(2) -0.1299(2) 0.41946(12) 0.0320(5) Uani 1 1 d .
H12D H 0.3526 -0.1699 0.4304 0.048 Uiso 1 1 calc R
H12E H 0.4990 -0.1335 0.4556 0.048 Uiso 1 1 calc R
H12F H 0.4663 -0.1710 0.3741 0.048 Uiso 1 1 calc R
C13 C 0.31862(18) 0.25041(18) 0.10884(10) 0.0190(4) Uani 1 1 d .
C14 C 0.3151(2) 0.34356(18) 0.05942(11) 0.0219(4) Uani 1 1 d .
H14D H 0.2899 0.3021 0.0124 0.033 Uiso 1 1 calc R
H14E H 0.4019 0.3808 0.0579 0.033 Uiso 1 1 calc R
H14F H 0.2514 0.4065 0.0768 0.033 Uiso 1 1 calc R
C15 C 0.4174(2) 0.14862(19) 0.08200(12) 0.0258(5) Uani 1 1 d .
H15D H 0.4164 0.0895 0.1129 0.039 Uiso 1 1 calc R
H15E H 0.5053 0.1839 0.0814 0.039 Uiso 1 1 calc R
H15F H 0.3930 0.1082 0.0346 0.039 Uiso 1 1 calc R
C16 C 0.3474(2) 0.3139(2) 0.18492(11) 0.0267(5) Uani 1 1 d .
H16D H 0.2753 0.3680 0.2022 0.040 Uiso 1 1 calc R
H16E H 0.4288 0.3610 0.1865 0.040 Uiso 1 1 calc R
H16F H 0.3562 0.2527 0.2143 0.040 Uiso 1 1 calc R
C17 C 0.0266(2) -0.14617(18) 0.07329(11) 0.0231(5) Uani 1 1 d .
H17D H 0.0275 -0.1306 0.0256 0.035 Uiso 1 1 calc R
H17E H -0.0166 -0.2243 0.0736 0.035 Uiso 1 1 calc R
H17F H 0.1165 -0.1482 0.0903 0.035 Uiso 1 1 calc R
C18 C -0.19319(19) -0.03973(18) 0.09517(11) 0.0215(4) Uani 1 1 d .
H18D H -0.2383 0.0288 0.1237 0.032 Uiso 1 1 calc R
H18E H -0.2386 -0.1154 0.0990 0.032 Uiso 1 1 calc R
H18F H -0.1929 -0.0301 0.0463 0.032 Uiso 1 1 calc R
S' S 0.73338(5) 0.60016(4) 0.39188(3) 0.01803(12) Uani 1 1 d .
O1' O 0.61908(13) 0.73246(12) 0.16805(7) 0.0210(3) Uani 1 1 d .
O2' O 0.57501(13) 0.52876(13) 0.12218(7) 0.0251(3) Uani 1 1 d .
O3' O 0.79771(14) 0.27467(12) 0.14753(7) 0.0229(3) Uani 1 1 d .
O4' O 0.71532(13) 0.65867(12) 0.33151(7) 0.0207(3) Uani 1 1 d .
O5' O 0.65998(13) 0.64395(13) 0.45563(7) 0.0246(3) Uani 1 1 d .
O6' O 1.14882(14) 0.60733(14) 0.45354(8) 0.0315(4) Uani 1 1 d .
O7' O 1.21483(13) 0.54107(13) 0.34032(7) 0.0239(3) Uani 1 1 d .
N1' N 0.78537(15) 0.60055(14) 0.15095(8) 0.0174(3) Uani 1 1 d .
H1' H 0.8333 0.6646 0.1681 0.021 Uiso 1 1 calc R
N2' N 0.74973(15) 0.43611(14) 0.23840(8) 0.0171(3) Uani 1 1 d .
H2' H 0.7489 0.5156 0.2485 0.021 Uiso 1 1 calc R
N3' N 0.88959(16) 0.61650(15) 0.41359(9) 0.0207(4) Uani 1 1 d .
H3' H 0.9130 0.6412 0.4573 0.025 Uiso 1 1 calc R
C1' C 0.65171(19) 0.61320(18) 0.14449(10) 0.0182(4) Uani 1 1 d .
C2' C 0.84974(19) 0.48117(17) 0.12951(10) 0.0184(4) Uani 1 1 d .
C3' C 0.79305(18) 0.38556(17) 0.17174(10) 0.0175(4) Uani 1 1 d .
C4' C 0.70621(18) 0.37559(17) 0.29277(10) 0.0168(4) Uani 1 1 d .
C5' C 0.67081(18) 0.25029(18) 0.27843(11) 0.0198(4) Uani 1 1 d .
H5' H 0.6733 0.2063 0.2318 0.024 Uiso 1 1 calc R
C6' C 0.63223(19) 0.19102(19) 0.33265(11) 0.0232(5) Uani 1 1 d .
H6' H 0.6102 0.1072 0.3221 0.028 Uiso 1 1 calc R
C7' C 0.6257(2) 0.25403(19) 0.40236(11) 0.0249(5) Uani 1 1 d .
H7' H 0.6012 0.2127 0.4386 0.030 Uiso 1 1 calc R
C8' C 0.65592(19) 0.3787(2) 0.41763(11) 0.0232(5) Uani 1 1 d .
H8' H 0.6493 0.4222 0.4642 0.028 Uiso 1 1 calc R
C9' C 0.69632(18) 0.44000(17) 0.36367(10) 0.0171(4) Uani 1 1 d .
C10' C 0.99029(19) 0.58846(18) 0.35755(11) 0.0213(4) Uani 1 1 d .
H10A H 0.9912 0.6524 0.3290 0.026 Uiso 1 1 calc R
H10B H 0.9687 0.5102 0.3266 0.026 Uiso 1 1 calc R
C11' C 1.1254(2) 0.58153(18) 0.39083(11) 0.0215(4) Uani 1 1 d .
C12' C 1.3456(2) 0.5164(2) 0.36624(12) 0.0279(5) Uani 1 1 d .
H12A H 1.3844 0.5919 0.3920 0.042 Uiso 1 1 calc R
H12B H 1.4017 0.4833 0.3266 0.042 Uiso 1 1 calc R
H12C H 1.3375 0.4577 0.3972 0.042 Uiso 1 1 calc R
C13' C 0.47836(19) 0.7706(2) 0.17233(11) 0.0232(5) Uani 1 1 d .
C14' C 0.4253(2) 0.7637(3) 0.09766(12) 0.0447(7) Uani 1 1 d .
H14A H 0.4836 0.8095 0.0721 0.067 Uiso 1 1 calc R
H14B H 0.3377 0.7985 0.0999 0.067 Uiso 1 1 calc R
H14C H 0.4209 0.6789 0.0736 0.067 Uiso 1 1 calc R
C15' C 0.4895(2) 0.90330(19) 0.21204(12) 0.0287(5) Uani 1 1 d .
H15A H 0.5265 0.9049 0.2585 0.043 Uiso 1 1 calc R
H15B H 0.4026 0.9396 0.2166 0.043 Uiso 1 1 calc R
H15C H 0.5466 0.9495 0.1861 0.043 Uiso 1 1 calc R
C16' C 0.3971(2) 0.6941(2) 0.21562(13) 0.0355(6) Uani 1 1 d .
H16A H 0.3788 0.6139 0.1873 0.053 Uiso 1 1 calc R
H16B H 0.3146 0.7350 0.2296 0.053 Uiso 1 1 calc R
H16C H 0.4465 0.6852 0.2573 0.053 Uiso 1 1 calc R
C17' C 0.8341(2) 0.43144(19) 0.04968(11) 0.0270(5) Uani 1 1 d .
H17A H 0.7412 0.4186 0.0381 0.040 Uiso 1 1 calc R
H17B H 0.8801 0.3544 0.0371 0.040 Uiso 1 1 calc R
H17C H 0.8713 0.4901 0.0236 0.040 Uiso 1 1 calc R
C18' C 0.99753(19) 0.49888(19) 0.14928(11) 0.0237(5) Uani 1 1 d .
H18A H 1.0383 0.5535 0.1217 0.036 Uiso 1 1 calc R
H18B H 1.0410 0.4203 0.1394 0.036 Uiso 1 1 calc R
H18C H 1.0059 0.5340 0.1991 0.036 Uiso 1 1 calc R

loop_
_atom_site_aniso_label
_atom_site_aniso_U_11
_atom_site_aniso_U_22
_atom_site_aniso_U_33
_atom_site_aniso_U_23
_atom_site_aniso_U_13
_atom_site_aniso_U_12
S 0.0167(2) 0.0126(2) 0.0199(3) 0.00268(19) 0.00019(19) -0.00185(18)
O1 0.0143(7) 0.0190(7) 0.0233(7) 0.0079(6) -0.0018(5) -0.0042(5)
O2 0.0184(7) 0.0221(7) 0.0231(7) 0.0082(6) -0.0011(6) 0.0010(6)
O3 0.0242(7) 0.0125(7) 0.0235(7) 0.0039(6) -0.0013(6) -0.0014(6)
O4 0.0216(7) 0.0133(7) 0.0244(7) 0.0044(6) -0.0034(6) -0.0019(5)
O5 0.0268(8) 0.0169(7) 0.0233(8) -0.0008(6) -0.0006(6) -0.0071(6)
O6 0.0340(9) 0.0239(8) 0.0288(8) 0.0010(7) -0.0044(7) 0.0020(7)
O7 0.0272(8) 0.0253(8) 0.0290(8) 0.0100(6) -0.0037(6) 0.0043(6)
N1 0.0149(8) 0.0124(8) 0.0240(9) 0.0059(7) -0.0015(7) -0.0001(6)
N2 0.0219(9) 0.0098(8) 0.0185(8) 0.0023(7) 0.0022(7) -0.0020(6)
N3 0.0157(8) 0.0257(9) 0.0214(9) 0.0100(7) 0.0041(7) 0.0007(7)
C1 0.0184(10) 0.0140(9) 0.0163(10) 0.0017(8) 0.0024(8) -0.0005(8)
C2 0.0183(10) 0.0121(9) 0.0194(10) 0.0017(8) 0.0005(8) -0.0021(8)
C3 0.0125(9) 0.0135(10) 0.0218(10) 0.0022(8) -0.0011(8) -0.0022(7)
C4 0.0145(10) 0.0140(9) 0.0207(10) 0.0033(8) 0.0017(8) 0.0023(7)
C5 0.0200(10) 0.0137(10) 0.0241(11) 0.0022(8) 0.0022(8) -0.0010(8)
C6 0.0222(11) 0.0159(10) 0.0274(11) 0.0073(9) 0.0054(9) -0.0017(8)
C7 0.0247(11) 0.0225(11) 0.0193(10) 0.0055(9) 0.0064(8) 0.0019(9)
C8 0.0178(10) 0.0172(10) 0.0207(10) -0.0006(8) 0.0011(8) 0.0021(8)
C9 0.0145(10) 0.0116(9) 0.0227(10) 0.0045(8) 0.0018(8) 0.0006(7)
C10 0.0180(11) 0.0245(11) 0.0331(12) 0.0077(9) -0.0059(9) -0.0022(9)
C11 0.0192(10) 0.0275(11) 0.0164(10) 0.0057(9) 0.0049(8) 0.0026(9)
C12 0.0405(14) 0.0287(12) 0.0289(12) 0.0105(10) 0.0043(10) 0.0136(10)
C13 0.0124(9) 0.0236(11) 0.0219(10) 0.0068(8) -0.0013(8) -0.0054(8)
C14 0.0190(10) 0.0212(11) 0.0258(11) 0.0056(9) 0.0011(8) -0.0048(8)
C15 0.0187(11) 0.0279(12) 0.0328(12) 0.0107(10) 0.0028(9) 0.0008(9)
C16 0.0232(11) 0.0314(12) 0.0254(11) 0.0057(9) -0.0033(9) -0.0099(9)
C17 0.0292(11) 0.0170(10) 0.0220(11) 0.0007(8) 0.0061(9) 0.0019(9)
C18 0.0216(11) 0.0208(11) 0.0218(11) 0.0040(8) -0.0036(8) -0.0049(8)
S' 0.0175(3) 0.0156(2) 0.0197(3) 0.00010(19) -0.00178(19) 0.00078(19)
O1' 0.0156(7) 0.0150(7) 0.0329(8) 0.0061(6) 0.0004(6) 0.0032(5)
O2' 0.0207(8) 0.0216(8) 0.0309(8) -0.0002(6) -0.0034(6) -0.0046(6)
O3' 0.0292(8) 0.0123(7) 0.0259(8) 0.0003(6) 0.0031(6) 0.0014(6)
O4' 0.0236(7) 0.0141(7) 0.0234(7) 0.0011(6) -0.0028(6) 0.0018(6)
O5' 0.0232(8) 0.0250(8) 0.0229(8) -0.0023(6) 0.0010(6) 0.0027(6)
O6' 0.0257(8) 0.0329(9) 0.0291(9) -0.0118(7) -0.0080(7) 0.0060(7)
O7' 0.0167(7) 0.0251(8) 0.0298(8) 0.0048(6) -0.0001(6) 0.0006(6)
N1' 0.0163(8) 0.0113(8) 0.0236(9) 0.0011(7) -0.0019(7) -0.0006(6)
N2' 0.0200(9) 0.0090(8) 0.0217(9) 0.0016(7) 0.0009(7) -0.0003(6)
N3' 0.0201(9) 0.0207(9) 0.0182(9) -0.0044(7) -0.0040(7) -0.0021(7)
C1' 0.0209(10) 0.0171(10) 0.0170(10) 0.0042(8) -0.0001(8) 0.0003(8)
C2' 0.0203(10) 0.0131(10) 0.0213(10) 0.0014(8) 0.0025(8) 0.0034(8)
C3' 0.0154(10) 0.0165(10) 0.0200(10) 0.0017(8) -0.0007(8) 0.0017(8)
C4' 0.0112(9) 0.0165(10) 0.0237(11) 0.0064(8) -0.0004(8) 0.0021(7)
C5' 0.0162(10) 0.0174(10) 0.0254(11) 0.0028(8) -0.0003(8) 0.0001(8)
C6' 0.0172(10) 0.0173(10) 0.0365(13) 0.0089(9) -0.0021(9) -0.0015(8)
C7' 0.0196(11) 0.0294(12) 0.0304(12) 0.0175(10) -0.0038(9) -0.0034(9)
C8' 0.0192(10) 0.0306(12) 0.0211(11) 0.0083(9) -0.0038(8) -0.0019(9)
C9' 0.0136(10) 0.0153(10) 0.0225(10) 0.0041(8) -0.0032(8) -0.0001(8)
C10' 0.0217(11) 0.0163(10) 0.0246(11) 0.0010(8) -0.0015(8) -0.0003(8)
C11' 0.0206(11) 0.0126(10) 0.0294(12) -0.0010(9) -0.0020(9) -0.0010(8)
C12' 0.0153(10) 0.0282(12) 0.0384(13) 0.0019(10) -0.0028(9) 0.0013(9)
C13' 0.0139(10) 0.0307(12) 0.0261(11) 0.0080(9) 0.0029(8) 0.0069(8)
C14' 0.0337(14) 0.0672(19) 0.0328(14) 0.0067(13) -0.0044(11) 0.0256(13)
C15' 0.0286(12) 0.0239(11) 0.0360(13) 0.0109(10) 0.0097(10) 0.0106(9)
C16' 0.0312(13) 0.0309(13) 0.0419(14) 0.0010(11) 0.0138(11) -0.0054(10)
C17' 0.0361(13) 0.0213(11) 0.0225(11) 0.0018(9) 0.0051(9) 0.0022(9)
C18' 0.0202(11) 0.0203(11) 0.0317(12) 0.0078(9) 0.0058(9) 0.0040(8)

loop_
_atom_type_symbol
_atom_type_description
_atom_type_scat_dispersion_real
_atom_type_scat_dispersion_imag
_atom_type_scat_source
C C 0.0033 0.0016 'International Tables Vol C Tables 4.2.6.8 and 6.1.1.4'
H H 0.0000 0.0000 'International Tables Vol C Tables 4.2.6.8 and 6.1.1.4'
N N 0.0061 0.0033 'International Tables Vol C Tables 4.2.6.8 and 6.1.1.4'
O O 0.0106 0.0060 'International Tables Vol C Tables 4.2.6.8 and 6.1.1.4'
S S 0.1246 0.1234 'International Tables Vol C Tables 4.2.6.8 and 6.1.1.4'

loop_
_geom_angle_atom_site_label_1
_geom_angle_atom_site_label_2
_geom_angle_atom_site_label_3
_geom_angle
O5 S O4 119.45(8)
O5 S N3 107.48(9)
O4 S N3 105.67(8)
O5 S C9 107.26(9)
O4 S C9 109.20(8)
N3 S C9 107.20(8)
C1 O1 C13 121.78(14)
C11 O7 C12 116.09(16)
C1 N1 C2 123.17(15)
C1 N1 H1 118.4
C2 N1 H1 118.4
C3 N2 C4 126.51(16)
C3 N2 H2 116.7
C4 N2 H2 116.7
C10 N3 S 120.58(14)
C10 N3 H3 119.7
S N3 H3 119.7
O2 C1 O1 126.30(17)
O2 C1 N1 123.96(17)
O1 C1 N1 109.74(16)
N1 C2 C17 111.15(15)
N1 C2 C18 106.41(15)
C17 C2 C18 109.99(16)
N1 C2 C3 112.57(15)
C17 C2 C3 109.62(15)
C18 C2 C3 106.96(15)
O3 C3 N2 124.03(17)
O3 C3 C2 121.21(17)
N2 C3 C2 114.60(15)
C5 C4 C9 118.70(17)
C5 C4 N2 121.81(17)
C9 C4 N2 119.45(16)
C6 C5 C4 119.75(18)
C6 C5 H5 120.1
C4 C5 H5 120.1
C7 C6 C5 121.27(18)
C7 C6 H6 119.4
C5 C6 H6 119.4
C6 C7 C8 119.62(18)
C6 C7 H7 120.2
C8 C7 H7 120.2
C7 C8 C9 119.60(18)
C7 C8 H8 120.2
C9 C8 H8 120.2
C8 C9 C4 121.04(17)
C8 C9 S 117.77(14)
C4 C9 S 121.13(14)
N3 C10 C11 113.63(17)
N3 C10 H10C 108.8
C11 C10 H10C 108.8
N3 C10 H10D 108.8
C11 C10 H10D 108.8
H10C C10 H10D 107.7
O6 C11 O7 124.79(19)
O6 C11 C10 125.65(18)
O7 C11 C10 109.56(17)
O7 C12 H12D 109.5
O7 C12 H12E 109.5
H12D C12 H12E 109.5
O7 C12 H12F 109.5
H12D C12 H12F 109.5
H12E C12 H12F 109.5
O1 C13 C16 109.82(15)
O1 C13 C15 110.79(15)
C16 C13 C15 112.21(17)
O1 C13 C14 101.88(14)
C16 C13 C14 111.09(17)
C15 C13 C14 110.59(16)
C13 C14 H14D 109.5
C13 C14 H14E 109.5
H14D C14 H14E 109.5
C13 C14 H14F 109.5
H14D C14 H14F 109.5
H14E C14 H14F 109.5
C13 C15 H15D 109.5
C13 C15 H15E 109.5
H15D C15 H15E 109.5
C13 C15 H15F 109.5
H15D C15 H15F 109.5
H15E C15 H15F 109.5
C13 C16 H16D 109.5
C13 C16 H16E 109.5
H16D C16 H16E 109.5
C13 C16 H16F 109.5
H16D C16 H16F 109.5
H16E C16 H16F 109.5
C2 C17 H17D 109.5
C2 C17 H17E 109.5
H17D C17 H17E 109.5
C2 C17 H17F 109.5
H17D C17 H17F 109.5
H17E C17 H17F 109.5
C2 C18 H18D 109.5
C2 C18 H18E 109.5
H18D C18 H18E 109.5
C2 C18 H18F 109.5
H18D C18 H18F 109.5
H18E C18 H18F 109.5
O5' S' O4' 119.12(8)
O5' S' N3' 106.25(8)
O4' S' N3' 106.70(8)
O5' S' C9' 108.05(9)
O4' S' C9' 107.53(8)
N3' S' C9' 108.88(9)
C1' O1' C13' 120.74(15)
C11' O7' C12' 115.11(16)
C1' N1' C2' 121.67(16)
C1' N1' H1' 119.2
C2' N1' H1' 119.2
C3' N2' C4' 128.61(16)
C3' N2' H2' 115.7
C4' N2' H2' 115.7
C10' N3' S' 118.90(13)
C10' N3' H3' 120.5
S' N3' H3' 120.5
O2' C1' O1' 126.24(18)
O2' C1' N1' 124.41(18)
O1' C1' N1' 109.33(16)
N1' C2' C17' 111.63(16)
N1' C2' C18' 107.64(15)
C17' C2' C18' 110.24(16)
N1' C2' C3' 110.91(15)
C17' C2' C3' 109.66(16)
C18' C2' C3' 106.62(15)
O3' C3' N2' 124.79(17)
O3' C3' C2' 120.96(17)
N2' C3' C2' 114.03(16)
C5' C4' N2' 121.29(17)
C5' C4' C9' 117.87(17)
N2' C4' C9' 120.83(16)
C6' C5' C4' 120.71(19)
C6' C5' H5' 119.6
C4' C5' H5' 119.6
C5' C6' C7' 121.13(19)
C5' C6' H6' 119.4
C7' C6' H6' 119.4
C8' C7' C6' 119.31(18)
C8' C7' H7' 120.3
C6' C7' H7' 120.3
C7' C8' C9' 120.40(19)
C7' C8' H8' 119.8
C9' C8' H8' 119.8
C8' C9' C4' 120.51(18)
C8' C9' S' 115.10(15)
C4' C9' S' 124.39(14)
N3' C10' C11' 109.54(16)
N3' C10' H10A 109.8
C11' C10' H10A 109.8
N3' C10' H10B 109.8
C11' C10' H10B 109.8
H10A C10' H10B 108.2
O6' C11' O7' 125.12(18)
O6' C11' C10' 125.02(19)
O7' C11' C10' 109.86(17)
O7' C12' H12A 109.5
O7' C12' H12B 109.5
H12A C12' H12B 109.5
O7' C12' H12C 109.5
H12A C12' H12C 109.5
H12B C12' H12C 109.5
O1' C13' C14' 108.80(16)
O1' C13' C15' 101.81(15)
C14' C13' C15' 111.38(19)
O1' C13' C16' 110.97(16)
C14' C13' C16' 113.3(2)
C15' C13' C16' 109.98(17)
C13' C14' H14A 109.5
C13' C14' H14B 109.5
H14A C14' H14B 109.5
C13' C14' H14C 109.5
H14A C14' H14C 109.5
H14B C14' H14C 109.5
C13' C15' H15A 109.5
C13' C15' H15B 109.5
H15A C15' H15B 109.5
C13' C15' H15C 109.5
H15A C15' H15C 109.5
H15B C15' H15C 109.5
C13' C16' H16A 109.5
C13' C16' H16B 109.5
H16A C16' H16B 109.5
C13' C16' H16C 109.5
H16A C16' H16C 109.5
H16B C16' H16C 109.5
C2' C17' H17A 109.5
C2' C17' H17B 109.5
H17A C17' H17B 109.5
C2' C17' H17C 109.5
H17A C17' H17C 109.5
H17B C17' H17C 109.5
C2' C18' H18A 109.5
C2' C18' H18B 109.5
H18A C18' H18B 109.5
C2' C18' H18C 109.5
H18A C18' H18C 109.5
H18B C18' H18C 109.5

loop_
_geom_bond_atom_site_label_1
_geom_bond_atom_site_label_2
_geom_bond_distance
S O5 1.4324(14)
S O4 1.4349(14)
S N3 1.6105(16)
S C9 1.7672(18)
O1 C1 1.348(2)
O1 C13 1.492(2)
O2 C1 1.217(2)
O3 C3 1.228(2)
O6 C11 1.200(2)
O7 C11 1.341(2)
O7 C12 1.449(2)
N1 C1 1.357(2)
N1 C2 1.471(2)
N1 H1 0.8600
N2 C3 1.353(2)
N2 C4 1.410(2)
N2 H2 0.8600
N3 C10 1.448(2)
N3 H3 0.8600
C2 C17 1.526(3)
C2 C18 1.533(3)
C2 C3 1.537(3)
C4 C5 1.390(3)
C4 C9 1.401(3)
C5 C6 1.385(3)
C5 H5 0.9300
C6 C7 1.380(3)
C6 H6 0.9300
C7 C8 1.384(3)
C7 H7 0.9300
C8 C9 1.386(3)
C8 H8 0.9300
C10 C11 1.505(3)
C10 H10C 0.9700
C10 H10D 0.9700
C12 H12D 0.9600
C12 H12E 0.9600
C12 H12F 0.9600
C13 C16 1.515(3)
C13 C15 1.519(3)
C13 C14 1.522(3)
C14 H14D 0.9600
C14 H14E 0.9600
C14 H14F 0.9600
C15 H15D 0.9600
C15 H15E 0.9600
C15 H15F 0.9600
C16 H16D 0.9600
C16 H16E 0.9600
C16 H16F 0.9600
C17 H17D 0.9600
C17 H17E 0.9600
C17 H17F 0.9600
C18 H18D 0.9600
C18 H18E 0.9600
C18 H18F 0.9600
S' O5' 1.4300(14)
S' O4' 1.4376(14)
S' N3' 1.6194(16)
S' C9' 1.7780(19)
O1' C1' 1.349(2)
O1' C13' 1.475(2)
O2' C1' 1.212(2)
O3' C3' 1.222(2)
O6' C11' 1.201(2)
O7' C11' 1.335(2)
O7' C12' 1.448(2)
N1' C1' 1.357(2)
N1' C2' 1.459(2)
N1' H1' 0.8600
N2' C3' 1.363(2)
N2' C4' 1.405(2)
N2' H2' 0.8600
N3' C10' 1.465(3)
N3' H3' 0.8600
C2' C17' 1.528(3)
C2' C18' 1.530(3)
C2' C3' 1.548(3)
C4' C5' 1.396(3)
C4' C9' 1.409(3)
C5' C6' 1.380(3)
C5' H5' 0.9300
C6' C7' 1.382(3)
C6' H6' 0.9300
C7' C8' 1.378(3)
C7' H7' 0.9300
C8' C9' 1.394(3)
C8' H8' 0.9300
C10' C11' 1.505(3)
C10' H10A 0.9700
C10' H10B 0.9700
C12' H12A 0.9600
C12' H12B 0.9600
C12' H12C 0.9600
C13' C14' 1.512(3)
C13' C15' 1.516(3)
C13' C16' 1.519(3)
C14' H14A 0.9600
C14' H14B 0.9600
C14' H14C 0.9600
C15' H15A 0.9600
C15' H15B 0.9600
C15' H15C 0.9600
C16' H16A 0.9600
C16' H16B 0.9600
C16' H16C 0.9600
C17' H17A 0.9600
C17' H17B 0.9600
C17' H17C 0.9600
C18' H18A 0.9600
C18' H18B 0.9600
C18' H18C 0.9600

loop_
_geom_torsion_atom_site_label_1
_geom_torsion_atom_site_label_2
_geom_torsion_atom_site_label_3
_geom_torsion_atom_site_label_4
_geom_torsion
O5 S N3 C10 42.42(16)
O4 S N3 C10 171.01(14)
C9 S N3 C10 -72.61(16)
C13 O1 C1 O2 0.5(3)
C13 O1 C1 N1 -179.25(15)
C2 N1 C1 O2 -23.7(3)
C2 N1 C1 O1 156.08(16)
C1 N1 C2 C17 -54.7(2)
C1 N1 C2 C18 -174.41(16)
C1 N1 C2 C3 68.7(2)
C4 N2 C3 O3 -1.1(3)
C4 N2 C3 C2 174.35(16)
N1 C2 C3 O3 -153.28(17)
C17 C2 C3 O3 -29.0(2)
C18 C2 C3 O3 90.2(2)
N1 C2 C3 N2 31.1(2)
C17 C2 C3 N2 155.38(16)
C18 C2 C3 N2 -85.40(18)
C3 N2 C4 C5 -34.3(3)
C3 N2 C4 C9 148.14(18)
C9 C4 C5 C6 0.3(3)
N2 C4 C5 C6 -177.27(17)
C4 C5 C6 C7 0.5(3)
C5 C6 C7 C8 -0.5(3)
C6 C7 C8 C9 -0.3(3)
C7 C8 C9 C4 1.0(3)
C7 C8 C9 S -176.10(15)
C5 C4 C9 C8 -1.0(3)
N2 C4 C9 C8 176.57(17)
C5 C4 C9 S 176.00(14)
N2 C4 C9 S -6.4(2)
O5 S C9 C8 -8.66(17)
O4 S C9 C8 -139.46(15)
N3 S C9 C8 106.51(16)
O5 S C9 C4 174.22(15)
O4 S C9 C4 43.42(18)
N3 S C9 C4 -70.61(17)
S N3 C10 C11 108.33(18)
C12 O7 C11 O6 1.4(3)
C12 O7 C11 C10 -178.38(16)
N3 C10 C11 O6 -10.0(3)
N3 C10 C11 O7 169.74(16)
C1 O1 C13 C16 -68.0(2)
C1 O1 C13 C15 56.5(2)
C1 O1 C13 C14 174.21(16)
O5' S' N3' C10' -175.10(14)
O4' S' N3' C10' -47.03(16)
C9' S' N3' C10' 68.75(16)
C13' O1' C1' O2' 3.5(3)
C13' O1' C1' N1' -175.18(15)
C2' N1' C1' O2' 1.3(3)
C2' N1' C1' O1' -179.96(15)
C1' N1' C2' C17' 63.1(2)
C1' N1' C2' C18' -175.77(16)
C1' N1' C2' C3' -59.5(2)
C4' N2' C3' O3' 1.9(3)
C4' N2' C3' C2' -172.76(16)
N1' C2' C3' O3' 155.25(17)
C17' C2' C3' O3' 31.5(2)
C18' C2' C3' O3' -87.8(2)
N1' C2' C3' N2' -29.8(2)
C17' C2' C3' N2' -153.58(16)
C18' C2' C3' N2' 87.08(19)
C3' N2' C4' C5' -16.2(3)
C3' N2' C4' C9' 164.08(18)
N2' C4' C5' C6' 177.95(17)
C9' C4' C5' C6' -2.4(3)
C4' C5' C6' C7' 0.9(3)
C5' C6' C7' C8' 1.2(3)
C6' C7' C8' C9' -1.8(3)
C7' C8' C9' C4' 0.3(3)
C7' C8' C9' S' -179.38(15)
C5' C4' C9' C8' 1.8(3)
N2' C4' C9' C8' -178.55(17)
C5' C4' C9' S' -178.58(14)
N2' C4' C9' S' 1.1(3)
O5' S' C9' C8' -25.36(17)
O4' S' C9' C8' -155.14(14)
N3' S' C9' C8' 89.62(16)
O5' S' C9' C4' 154.95(15)
O4' S' C9' C4' 25.18(18)
N3' S' C9' C4' -90.06(17)
S' N3' C10' C11' -167.08(13)
C12' O7' C11' O6' 6.3(3)
C12' O7' C11' C10' -173.02(16)
N3' C10' C11' O6' -6.9(3)
N3' C10' C11' O7' 172.34(15)
C1' O1' C13' C14' -71.3(2)
C1' O1' C13' C15' 171.01(16)
C1' O1' C13' C16' 54.0(2)
